data_2201269
loop_
_publ_author_name
'Han, Lei'
'Chen, Zhongning'
'Luo, Junhua'
'Hong, Maochun'
'Cao, Rong'

_publ_section_title
;Hexakis(\m~3~-pyridine-2-thiolato-\k^3^<i>N</i>:<i>S</i>:<i>S</i>)hexasilver(I),
 [Ag~6~(\m~3~-SPy)~6~]
;
_journal_issue 8
_journal_name_full 'Acta Crystallographica Section E'
_journal_page_first m383
_journal_page_last m384
_journal_paper_doi 10.1107/S1600536802011388
_journal_volume 58
_journal_year 2002
_chemical_formula_iupac '[Ag6 (C5 H4 N S)6]'
_chemical_formula_moiety 'C30 H24 Ag6 N6 S6'
_chemical_formula_sum 'C30 H24 Ag6 N6 S6'
_chemical_formula_weight 1308.14
_chemical_name_systematic
;
Hexakis(\m~3~-pridine-2-thiolato-\k^3^N:S:S)hexasilver(I)
;
_space_group_IT_number 14
_symmetry_cell_setting monoclinic
_symmetry_space_group_name_Hall '-P 2yn'
_symmetry_space_group_name_H-M 'P 1 21/n 1'
_atom_sites_solution_hydrogens geom
_atom_sites_solution_primary direct
_atom_sites_solution_secondary difmap
_audit_creation_method SHELXL-97
_cell_angle_alpha 90.00
_cell_angle_beta 108.8170(10)
_cell_angle_gamma 90.00
_cell_formula_units_Z 2
_cell_length_a 9.9298(2)
_cell_length_b 16.4275(5)
_cell_length_c 12.4812(4)
_cell_measurement_reflns_used 217
_cell_measurement_temperature 293(2)
_cell_measurement_theta_max 25.00
_cell_measurement_theta_min 2.12
_cell_volume 1927.14(9)
_computing_cell_refinement SMART
_computing_data_collection 'SMART (Siemens, 1994)'
_computing_data_reduction 'SAINT (Siemens, 1994)'
_computing_molecular_graphics 'SHELXTL (Bruker, 1997)'
_computing_publication_material SHELXL97
_computing_structure_refinement 'SHELXL97 (Sheldrick, 1997)'
_computing_structure_solution 'SHELXS97 (Sheldrick, 1997)'
_diffrn_ambient_temperature 293(2)
_diffrn_measured_fraction_theta_full 0.986
_diffrn_measured_fraction_theta_max 0.986
_diffrn_measurement_device_type 'Bruker SMART CCD'
_diffrn_measurement_method \w
_diffrn_radiation_monochromator graphite
_diffrn_radiation_source 'fine-focus sealed tube'
_diffrn_radiation_type MoK\a
_diffrn_radiation_wavelength 0.71073
_diffrn_reflns_av_R_equivalents 0.0308
_diffrn_reflns_av_sigmaI/netI 0.0415
_diffrn_reflns_limit_h_max 11
_diffrn_reflns_limit_h_min -8
_diffrn_reflns_limit_k_max 19
_diffrn_reflns_limit_k_min -12
_diffrn_reflns_limit_l_max 14
_diffrn_reflns_limit_l_min -14
_diffrn_reflns_number 6003
_diffrn_reflns_theta_full 25.00
_diffrn_reflns_theta_max 25.00
_diffrn_reflns_theta_min 2.12
_diffrn_standards_decay_% 0
_diffrn_standards_interval_count 0
_diffrn_standards_interval_time 0
_diffrn_standards_number 0
_exptl_absorpt_coefficient_mu 3.345
_exptl_absorpt_correction_T_max 0.479
_exptl_absorpt_correction_T_min 0.325
_exptl_absorpt_correction_type empirical
_exptl_absorpt_process_details '(SADABS; Sheldrick, 1996)'
_exptl_crystal_colour pale-yellow
_exptl_crystal_density_diffrn 2.254
_exptl_crystal_density_method 'not measured'
_exptl_crystal_description block
_exptl_crystal_F_000 1248
_exptl_crystal_size_max 0.35
_exptl_crystal_size_mid 0.25
_exptl_crystal_size_min 0.22
_refine_diff_density_max 1.005
_refine_diff_density_min -0.871
_refine_ls_extinction_coef none
_refine_ls_extinction_method none
_refine_ls_goodness_of_fit_ref 1.263
_refine_ls_hydrogen_treatment mixed
_refine_ls_matrix_type full
_refine_ls_number_parameters 217
_refine_ls_number_reflns 3348
_refine_ls_number_restraints 0
_refine_ls_restrained_S_all 1.263
_refine_ls_R_factor_all 0.0798
_refine_ls_R_factor_gt 0.0528
_refine_ls_shift/su_max 0.001
_refine_ls_shift/su_mean 0.000
_refine_ls_structure_factor_coef Fsqd
_refine_ls_weighting_details 'calc w = 1/[\s^2^(Fo^2^)+(0.0246P)^2^+13.1839P] where P = (Fo^2^+2Fc^2^)/3'
_refine_ls_weighting_scheme calc
_refine_ls_wR_factor_gt 0.1052
_refine_ls_wR_factor_ref 0.1203
_reflns_number_gt 2591
_reflns_number_total 3348
_reflns_threshold_expression I>2\s(I)
_cod_data_source_file bt6157.cif
_cod_data_source_block I
_cod_original_sg_symbol_H-M 'P 21/n'
_cod_database_code 2201269
_cod_database_fobs_code 2201269

loop_
_symmetry_equiv_pos_as_xyz
'x, y, z'
'-x+1/2, y+1/2, -z+1/2'
'-x, -y, -z'
'x-1/2, -y-1/2, z-1/2'

loop_
_atom_site_label
_atom_site_fract_x
_atom_site_fract_y
_atom_site_fract_z
_atom_site_U_iso_or_equiv
_atom_site_adp_type
_atom_site_calc_flag
_atom_site_refinement_flags
_atom_site_occupancy
_atom_site_disorder_assembly
_atom_site_disorder_group
_atom_site_type_symbol
Ag1 1.68877(8) 0.04783(5) -0.03794(7) 0.0539(2) Uani d . 1 . . Ag
Ag2 1.38476(8) 0.10338(5) -0.10603(7) 0.0525(2) Uani d . 1 . . Ag
Ag3 1.53237(8) 0.07960(5) 0.14219(7) 0.0500(2) Uani d . 1 . . Ag
S1 1.6961(3) 0.16783(15) 0.0815(2) 0.0464(6) Uani d . 1 . . S
S2 1.1816(3) 0.08078(18) -0.0349(2) 0.0565(7) Uani d . 1 . . S
S3 1.4008(3) 0.03509(16) -0.2787(2) 0.0465(6) Uani d . 1 . . S
N1 1.4630(8) 0.2360(5) -0.0672(7) 0.047(2) Uani d . 1 . . N
N2 1.3374(9) 0.1479(5) 0.1622(7) 0.053(2) Uani d . 1 . . N
N3 1.6823(9) 0.0596(5) -0.2237(7) 0.054(2) Uani d . 1 . . N
C1 1.5939(10) 0.2487(6) 0.0093(8) 0.043(2) Uani d . 1 . . C
C2 1.6458(12) 0.3284(6) 0.0304(9) 0.058(3) Uani d . 1 . . C
H2A 1.7342 0.3378 0.0842 0.069 Uiso calc R 1 . . H
H3A 1.6048 0.4469 -0.0153 0.069 Uiso d R 1 . . H
H4A 1.3775 0.4231 -0.1444 0.069 Uiso d R 1 . . H
H5A 1.2923 0.2909 -0.1746 0.069 Uiso d R 1 . . H
H7A 0.9966 0.1690 0.0549 0.069 Uiso d R 1 . . H
H8A 1.0306 0.2411 0.2231 0.069 Uiso d R 1 . . H
H9B 1.2594 0.2590 0.3491 0.069 Uiso d R 1 . . H
H10A 1.4453 0.1961 0.3106 0.069 Uiso d R 1 . . H
H12A 1.4595 0.0833 -0.4772 0.069 Uiso d R 1 . . H
H13A 1.6704 0.1122 -0.5166 0.069 Uiso d R 1 . . H
H14A 1.8843 0.1057 -0.3745 0.069 Uiso d R 1 . . H
H15A 1.8915 0.0729 -0.1914 0.069 Uiso d R 1 . . H
C3 1.5678(16) 0.3927(7) -0.0275(12) 0.074(4) Uani d . 1 . . C
C4 1.4354(16) 0.3789(8) -0.1037(12) 0.077(4) Uani d . 1 . . C
C5 1.3859(11) 0.3005(8) -0.1213(9) 0.061(3) Uani d . 1 . . C
C6 1.2083(11) 0.1384(6) 0.0885(9) 0.049(2) Uani d . 1 . . C
C7 1.0910(13) 0.1747(8) 0.1093(13) 0.077(4) Uani d . 1 . . C
C8 1.1113(19) 0.2177(8) 0.2077(17) 0.098(5) Uani d . 1 . . C
C9 1.244(2) 0.2273(9) 0.2816(14) 0.092(5) Uani d . 1 . . C
C10 1.3521(14) 0.1909(8) 0.2571(10) 0.071(3) Uani d . 1 . . C
C11 1.5596(11) 0.0622(6) -0.3057(8) 0.046(2) Uani d . 1 . . C
C12 1.5506(13) 0.0817(7) -0.4179(9) 0.060(3) Uani d . 1 . . C
C13 1.6745(18) 0.0982(9) -0.4405(12) 0.086(4) Uani d . 1 . . C
C14 1.7985(15) 0.0949(9) -0.3582(13) 0.083(4) Uani d . 1 . . C
C15 1.8019(12) 0.0754(8) -0.2498(11) 0.069(3) Uani d . 1 . . C

loop_
_atom_site_aniso_label
_atom_site_aniso_U_11
_atom_site_aniso_U_22
_atom_site_aniso_U_33
_atom_site_aniso_U_12
_atom_site_aniso_U_13
_atom_site_aniso_U_23
Ag1 0.0473(5) 0.0570(5) 0.0557(5) 0.0004(4) 0.0140(4) -0.0085(4)
Ag2 0.0441(4) 0.0642(5) 0.0485(5) -0.0014(4) 0.0141(4) -0.0064(4)
Ag3 0.0474(4) 0.0529(5) 0.0490(5) -0.0018(4) 0.0145(4) 0.0046(4)
S1 0.0419(13) 0.0497(15) 0.0452(14) -0.0043(11) 0.0107(11) -0.0019(11)
S2 0.0436(14) 0.0666(18) 0.0592(17) 0.0027(13) 0.0162(12) 0.0012(14)
S3 0.0446(13) 0.0506(15) 0.0435(14) 0.0007(11) 0.0134(11) 0.0023(11)
N1 0.052(5) 0.053(5) 0.043(5) 0.006(4) 0.022(4) 0.003(4)
N2 0.054(5) 0.054(5) 0.053(5) 0.008(4) 0.021(4) -0.001(4)
N3 0.048(5) 0.066(6) 0.051(5) -0.002(4) 0.019(4) 0.000(4)
C1 0.046(5) 0.052(6) 0.036(5) -0.004(4) 0.020(4) 0.001(4)
C2 0.067(7) 0.048(6) 0.057(7) -0.016(5) 0.018(6) -0.010(5)
C3 0.107(11) 0.039(6) 0.087(9) -0.002(7) 0.048(9) 0.004(6)
C4 0.090(10) 0.062(8) 0.086(10) 0.021(7) 0.039(8) 0.011(7)
C5 0.053(6) 0.079(8) 0.044(6) 0.018(6) 0.005(5) 0.003(6)
C6 0.048(6) 0.052(6) 0.053(6) 0.001(5) 0.026(5) 0.007(5)
C7 0.066(8) 0.073(9) 0.111(11) 0.013(6) 0.054(8) 0.005(8)
C8 0.120(13) 0.062(9) 0.157(16) 0.021(9) 0.107(13) 0.009(9)
C9 0.124(13) 0.080(10) 0.103(12) 0.002(10) 0.081(11) -0.005(8)
C10 0.090(9) 0.068(8) 0.063(8) -0.004(7) 0.038(7) 0.002(6)
C11 0.053(6) 0.039(5) 0.047(6) 0.004(4) 0.019(5) -0.004(4)
C12 0.077(8) 0.062(7) 0.049(6) -0.004(6) 0.031(6) -0.007(5)
C13 0.113(12) 0.094(10) 0.075(9) -0.027(9) 0.063(9) -0.016(8)
C14 0.077(9) 0.104(11) 0.086(10) -0.031(8) 0.052(8) -0.016(8)
C15 0.045(6) 0.085(9) 0.079(8) -0.008(6) 0.023(6) -0.021(7)

loop_
_atom_type_symbol
_atom_type_description
_atom_type_scat_dispersion_real
_atom_type_scat_dispersion_imag
_atom_type_scat_source
C C 0.0033 0.0016 'International Tables Vol C Tables 4.2.6.8 and 6.1.1.4'
H H 0.0000 0.0000 'International Tables Vol C Tables 4.2.6.8 and 6.1.1.4'
N N 0.0061 0.0033 'International Tables Vol C Tables 4.2.6.8 and 6.1.1.4'
S S 0.1246 0.1234 'International Tables Vol C Tables 4.2.6.8 and 6.1.1.4'
Ag Ag -0.8971 1.1015 'International Tables Vol C Tables 4.2.6.8 and 6.1.1.4'

loop_
_geom_angle_atom_site_label_1
_geom_angle_atom_site_label_2
_geom_angle_atom_site_label_3
_geom_angle_site_symmetry_1
_geom_angle_site_symmetry_3
_geom_angle
_geom_angle_publ_flag
N3 Ag1 S1 . . 121.9(2) yes
N3 Ag1 S2 . 3_855 106.4(2) yes
S1 Ag1 S2 . 3_855 123.27(9) yes
N3 Ag1 Ag2 . . 89.5(2) ?
S1 Ag1 Ag2 . . 76.01(6) ?
S2 Ag1 Ag2 3_855 . 135.71(7) ?
N3 Ag1 Ag3 . 3_855 81.0(2) ?
S1 Ag1 Ag3 . 3_855 134.00(7) ?
S2 Ag1 Ag3 3_855 3_855 77.68(7) ?
Ag2 Ag1 Ag3 . 3_855 64.03(3) ?
N3 Ag1 Ag3 . . 147.2(2) ?
S1 Ag1 Ag3 . . 50.32(6) ?
S2 Ag1 Ag3 3_855 . 101.25(7) ?
Ag2 Ag1 Ag3 . . 58.08(2) ?
Ag3 Ag1 Ag3 3_855 . 87.99(3) ?
N3 Ag1 Ag2 . 3_855 132.4(2) ?
S1 Ag1 Ag2 . 3_855 104.06(7) ?
S2 Ag1 Ag2 3_855 3_855 48.52(6) ?
Ag2 Ag1 Ag2 . 3_855 90.23(3) ?
Ag3 Ag1 Ag2 3_855 3_855 56.65(2) ?
Ag3 Ag1 Ag2 . 3_855 59.24(2) ?
N1 Ag2 S2 . . 108.9(2) yes
N1 Ag2 S3 . . 119.8(2) yes
S2 Ag2 S3 . . 122.07(9) yes
N1 Ag2 Ag3 . . 83.5(2) ?
S2 Ag2 Ag3 . . 78.08(7) ?
S3 Ag2 Ag3 . . 133.85(7) ?
N1 Ag2 Ag1 . . 89.3(2) ?
S2 Ag2 Ag1 . . 135.47(7) ?
S3 Ag2 Ag1 . . 76.58(6) ?
Ag3 Ag2 Ag1 . . 63.62(3) ?
N1 Ag2 Ag3 . 3_855 146.50(19) ?
S2 Ag2 Ag3 . 3_855 100.75(8) ?
S3 Ag2 Ag3 . 3_855 50.08(6) ?
Ag3 Ag2 Ag3 . 3_855 87.76(3) ?
Ag1 Ag2 Ag3 . 3_855 58.09(3) ?
N1 Ag2 Ag1 . 3_855 135.86(19) ?
S2 Ag2 Ag1 . 3_855 48.75(7) ?
S3 Ag2 Ag1 . 3_855 102.79(7) ?
Ag3 Ag2 Ag1 . 3_855 57.05(2) ?
Ag1 Ag2 Ag1 . 3_855 89.77(3) ?
Ag3 Ag2 Ag1 3_855 3_855 58.47(2) ?
N2 Ag3 S1 . . 113.8(2) yes
N2 Ag3 S3 . 3_855 109.9(2) yes
S1 Ag3 S3 . 3_855 126.77(9) yes
N2 Ag3 Ag2 . . 84.3(2) ?
S1 Ag3 Ag2 . . 75.96(6) ?
S3 Ag3 Ag2 3_855 . 137.92(7) ?
N2 Ag3 Ag1 . 3_855 82.2(2) ?
S1 Ag3 Ag1 . 3_855 137.37(7) ?
S3 Ag3 Ag1 3_855 3_855 76.41(6) ?
Ag2 Ag3 Ag1 . 3_855 66.30(3) ?
N2 Ag3 Ag1 . . 140.8(2) ?
S1 Ag3 Ag1 . . 49.94(6) ?
S3 Ag3 Ag1 3_855 . 106.20(7) ?
Ag2 Ag3 Ag1 . . 58.30(3) ?
Ag1 Ag3 Ag1 3_855 . 92.01(3) ?
N2 Ag3 Ag2 . 3_855 137.2(2) ?
S1 Ag3 Ag2 . 3_855 106.52(7) ?
S3 Ag3 Ag2 3_855 3_855 50.01(6) ?
Ag2 Ag3 Ag2 . 3_855 92.24(3) ?
Ag1 Ag3 Ag2 3_855 3_855 57.88(3) ?
Ag1 Ag3 Ag2 . 3_855 62.29(3) ?
C1 S1 Ag1 . . 113.6(3) ?
C1 S1 Ag3 . . 106.0(3) ?
Ag1 S1 Ag3 . . 79.74(8) ?
C6 S2 Ag2 . . 108.9(3) ?
C6 S2 Ag1 . 3_855 102.9(4) ?
Ag2 S2 Ag1 . 3_855 82.73(8) ?
C11 S3 Ag2 . . 111.2(3) ?
C11 S3 Ag3 . 3_855 105.3(3) ?
Ag2 S3 Ag3 . 3_855 79.90(8) ?
C5 N1 C1 . . 119.3(9) ?
C5 N1 Ag2 . . 122.4(7) ?
C1 N1 Ag2 . . 118.3(6) ?
C6 N2 C10 . . 118.7(9) ?
C6 N2 Ag3 . . 121.5(7) ?
C10 N2 Ag3 . . 119.4(8) ?
C11 N3 C15 . . 118.1(9) ?
C11 N3 Ag1 . . 120.2(7) ?
C15 N3 Ag1 . . 121.0(8) ?
N1 C1 C2 . . 119.2(9) ?
N1 C1 S1 . . 120.9(7) ?
C2 C1 S1 . . 120.0(8) ?
C3 C2 C1 . . 120.7(10) ?
C3 C2 H2A . . 119.7 ?
C1 C2 H2A . . 119.7 ?
C2 C3 C4 . . 119.4(11) ?
C2 C3 H3A . . 120.7 ?
C4 C3 H3A . . 119.9 ?
C5 C4 C3 . . 118.8(11) ?
C5 C4 H4A . . 120.1 ?
C3 C4 H4A . . 121.1 ?
N1 C5 C4 . . 122.7(11) ?
N1 C5 H5A . . 118.7 ?
C4 C5 H5A . . 118.7 ?
N2 C6 C7 . . 119.7(11) ?
N2 C6 S2 . . 120.8(7) ?
C7 C6 S2 . . 119.5(9) ?
C8 C7 C6 . . 119.5(13) ?
C8 C7 H7A . . 120.5 ?
C6 C7 H7A . . 120.1 ?
C9 C8 C7 . . 120.1(12) ?
C9 C8 H8A . . 120.5 ?
C7 C8 H8A . . 119.4 ?
C8 C9 C10 . . 117.8(14) ?
C8 C9 H9B . . 120.7 ?
C10 C9 H9B . . 121.5 ?
N2 C10 C9 . . 124.3(13) ?
N2 C10 H10A . . 117.9 ?
C9 C10 H10A . . 117.8 ?
N3 C11 C12 . . 121.8(10) ?
N3 C11 S3 . . 120.1(7) ?
C12 C11 S3 . . 118.0(8) ?
C13 C12 C11 . . 118.2(12) ?
C13 C12 H12A . . 121.1 ?
C11 C12 H12A . . 120.7 ?
C14 C13 C12 . . 120.2(12) ?
C14 C13 H13A . . 120.4 ?
C12 C13 H13A . . 119.4 ?
C13 C14 C15 . . 119.4(11) ?
C13 C14 H14A . . 119.8 ?
C15 C14 H14A . . 120.8 ?
N3 C15 C14 . . 122.3(11) ?
N3 C15 H15A . . 118.9 ?
C14 C15 H15A . . 118.8 ?

loop_
_geom_bond_atom_site_label_1
_geom_bond_atom_site_label_2
_geom_bond_site_symmetry_2
_geom_bond_distance
_geom_bond_publ_flag
Ag1 N3 . 2.307(8) yes
Ag1 S1 . 2.459(3) yes
Ag1 S2 3_855 2.488(3) yes
Ag1 Ag2 . 3.0021(11) yes
Ag1 Ag3 3_855 3.0089(11) yes
Ag1 Ag3 . 3.1609(11) yes
Ag1 Ag2 3_855 3.2830(12) yes
Ag2 N1 . 2.311(8) yes
Ag2 S2 . 2.480(3) yes
Ag2 S3 . 2.480(3) yes
Ag2 Ag3 . 2.9950(11) yes
Ag2 Ag3 3_855 3.1867(12) yes
Ag2 Ag1 3_855 3.2830(12) ?
Ag3 N2 . 2.320(8) yes
Ag3 S1 . 2.472(3) yes
Ag3 S3 3_855 2.483(3) yes
Ag3 Ag1 3_855 3.0089(11) ?
Ag3 Ag2 3_855 3.1867(12) ?
S1 C1 . 1.737(10) ?
S2 C6 . 1.753(11) ?
S2 Ag1 3_855 2.488(3) ?
S3 C11 . 1.772(10) ?
S3 Ag3 3_855 2.483(3) ?
N1 C5 . 1.355(13) ?
N1 C1 . 1.358(12) ?
N2 C6 . 1.324(13) ?
N2 C10 . 1.347(14) ?
N3 C11 . 1.315(12) ?
N3 C15 . 1.354(13) ?
C1 C2 . 1.401(13) ?
C2 H2A . 0.9300 ?
C3 C4 . 1.371(18) ?
C3 H3A . 0.9570 ?
C4 C5 . 1.370(17) ?
C4 H4A . 0.9639 ?
C5 H5A . 0.9656 ?
C6 C7 . 1.406(14) ?
C7 C8 . 1.37(2) ?
C7 H7A . 0.9683 ?
C8 C9 . 1.35(2) ?
C8 H8A . 0.9623 ?
C9 C10 . 1.351(18) ?
C9 H9B . 0.9593 ?
C10 H10A . 0.9539 ?
C11 C12 . 1.411(14) ?
C12 C13 . 1.375(17) ?
C12 H12A . 0.9663 ?
C13 C14 . 1.33(2) ?
C13 H13A . 0.9652 ?
C14 C15 . 1.380(18) ?
C14 H14A . 0.9537 ?
C15 H15A . 0.9523 ?
